data_1554814
loop_
_publ_author_name
'Peng, Peng'
'Geng, Yiqun'
'G\"ottker-Schnetmann, Inigo'
'Schmidt, Richard R.'

_publ_section_title
;
 2-Nitro-thioglycosides: \a- and \b-selective generation and their
 potential as \b-selective glycosyl donors.
;
_journal_issue 6
_journal_name_full 'Organic letters'
_journal_page_first 1421
_journal_page_last 1424
_journal_paper_doi 10.1021/acs.orglett.5b00295
_journal_volume 17
_journal_year 2015
_chemical_absolute_configuration ad
_chemical_formula_moiety 'C34 H35 N O6 S'
_chemical_formula_sum 'C34 H35 N O6 S'
_chemical_formula_weight 585.69
_space_group_crystal_system orthorhombic
_space_group_IT_number 19
_space_group_name_Hall 'P 2ac 2ab'
_space_group_name_H-M_alt 'P 21 21 21'
_atom_sites_solution_hydrogens geom
_atom_sites_solution_primary direct
_audit_creation_method SHELXL-2013
_cell_angle_alpha 90
_cell_angle_beta 90
_cell_angle_gamma 90
_cell_formula_units_Z 8
_cell_length_a 9.4387(10)
_cell_length_b 22.551(2)
_cell_length_c 28.131(4)
_cell_measurement_reflns_used 5732
_cell_measurement_temperature 100(2)
_cell_measurement_theta_max 25.60
_cell_measurement_theta_min 1.71
_cell_volume 5987.7(12)
_computing_cell_refinement 'STOE X-AREA'
_computing_data_collection 'STOE X-AREA'
_computing_data_reduction 'STOE X-RED'
_computing_structure_refinement 'SHELXL-2013 (Sheldrick, 2013)'
_diffrn_ambient_temperature 100(2)
_diffrn_detector_area_resol_mean 6.67
_diffrn_measured_fraction_theta_full 0.998
_diffrn_measured_fraction_theta_max 0.991
_diffrn_measurement_device_type 'STOE IPDS 2T'
_diffrn_measurement_method 'rotation method'
_diffrn_radiation_type MoK\a
_diffrn_radiation_wavelength 0.71073
_diffrn_reflns_av_R_equivalents 0.1394
_diffrn_reflns_av_unetI/netI 0.1170
_diffrn_reflns_Laue_measured_fraction_full 0.998
_diffrn_reflns_Laue_measured_fraction_max 0.991
_diffrn_reflns_limit_h_max 11
_diffrn_reflns_limit_h_min -11
_diffrn_reflns_limit_k_max 27
_diffrn_reflns_limit_k_min -25
_diffrn_reflns_limit_l_max 33
_diffrn_reflns_limit_l_min -33
_diffrn_reflns_number 61274
_diffrn_reflns_point_group_measured_fraction_full 0.996
_diffrn_reflns_point_group_measured_fraction_max 0.988
_diffrn_reflns_theta_full 25.242
_diffrn_reflns_theta_max 25.329
_diffrn_reflns_theta_min 1.448
_exptl_absorpt_coefficient_mu 0.155
_exptl_absorpt_correction_T_max 0.9843
_exptl_absorpt_correction_T_min 0.8854
_exptl_absorpt_correction_type integration
_exptl_absorpt_process_details 'STOE X-RED32'
_exptl_crystal_colour colourless
_exptl_crystal_density_diffrn 1.299
_exptl_crystal_description needle
_exptl_crystal_F_000 2480
_exptl_crystal_size_max 0.500
_exptl_crystal_size_mid 0.187
_exptl_crystal_size_min 0.030
_refine_diff_density_max 0.150
_refine_diff_density_min -0.178
_refine_diff_density_rms 0.033
_refine_ls_abs_structure_details
;
 Flack x determined using 2218 quotients [(I+)-(I-)]/[(I+)+(I-)]
 (Parsons and Flack (2004), Acta Cryst. A60, s61).
;
_refine_ls_abs_structure_Flack -0.13(6)
_refine_ls_extinction_method none
_refine_ls_goodness_of_fit_ref 0.751
_refine_ls_hydrogen_treatment constr
_refine_ls_matrix_type full
_refine_ls_number_parameters 792
_refine_ls_number_reflns 10821
_refine_ls_number_restraints 0
_refine_ls_restrained_S_all 0.751
_refine_ls_R_factor_all 0.0870
_refine_ls_R_factor_gt 0.0428
_refine_ls_shift/su_max 0.001
_refine_ls_shift/su_mean 0.000
_refine_ls_structure_factor_coef Fsqd
_refine_ls_weighting_details 'w=1/[\s^2^(Fo^2^)] where P=(Fo^2^+2Fc^2^)/3'
_refine_ls_weighting_scheme calc
_refine_ls_wR_factor_gt 0.0557
_refine_ls_wR_factor_ref 0.0645
_reflns_Friedel_coverage 0.794
_reflns_Friedel_fraction_full 0.994
_reflns_Friedel_fraction_max 0.985
_reflns_number_gt 6735
_reflns_number_total 10821
_reflns_threshold_expression 'I > 2\s(I)'
_cod_data_source_file ol5b00295_si_002.cif
_cod_data_source_block D:\X_RAY\2014\gs14_016\gs14_016
_cod_original_cell_volume 5987.8(12)
_cod_database_code 1554814
_shelx_space_group_comment
;
The symmetry employed for this shelxl refinement is uniquely defined
by the following loop, which should always be used as a source of
symmetry information in preference to the above space-group names.
They are only intended as comments.
;
_shelxl_version_number 2013-4

loop_
_space_group_symop_operation_xyz
'x, y, z'
'-x+1/2, -y, z+1/2'
'x+1/2, -y+1/2, -z'
'-x, y+1/2, -z+1/2'

loop_
_atom_site_label
_atom_site_type_symbol
_atom_site_fract_x
_atom_site_fract_y
_atom_site_fract_z
_atom_site_U_iso_or_equiv
_atom_site_adp_type
_atom_site_occupancy
_atom_site_site_symmetry_order
_atom_site_calc_flag
_atom_site_refinement_flags_posn
_atom_site_refinement_flags_adp
_atom_site_refinement_flags_occupancy
_atom_site_disorder_assembly
_atom_site_disorder_group
C1 C 0.5071(4) 0.96697(15) 0.14514(13) 0.0287(9) Uani 1 1 d . . . . .
H1A H 0.6080 0.9803 0.1462 0.034 Uiso 1 1 calc R U . . .
C2 C 0.4710(5) 0.93062(16) 0.18952(13) 0.0309(10) Uani 1 1 d . . . . .
H2A H 0.3682 0.9199 0.1895 0.037 Uiso 1 1 calc R U . . .
C3 C 0.5617(5) 0.87472(15) 0.19110(13) 0.0264(10) Uani 1 1 d . . . . .
H3A H 0.6635 0.8865 0.1936 0.032 Uiso 1 1 calc R U . . .
C4 C 0.5406(4) 0.83946(16) 0.14512(13) 0.0264(9) Uani 1 1 d . . . . .
H4A H 0.6055 0.8044 0.1450 0.032 Uiso 1 1 calc R U . . .
C5 C 0.5779(4) 0.88065(15) 0.10360(13) 0.0264(9) Uani 1 1 d . . . . .
H5A H 0.6773 0.8951 0.1078 0.032 Uiso 1 1 calc R U . . .
C6 C 0.5644(4) 0.85311(16) 0.05503(13) 0.0289(10) Uani 1 1 d . . . . .
H6B H 0.6130 0.8142 0.0542 0.035 Uiso 1 1 calc R U . . .
H6A H 0.4634 0.8470 0.0470 0.035 Uiso 1 1 calc R U . . .
C7 C 0.4855(5) 1.07498(16) 0.10183(14) 0.0306(10) Uani 1 1 d . . . . .
C8 C 0.4332(5) 1.08398(17) 0.05678(14) 0.0384(11) Uani 1 1 d . . . . .
H8A H 0.3486 1.0647 0.0469 0.046 Uiso 1 1 calc R U . . .
C9 C 0.5054(6) 1.12170(19) 0.02548(16) 0.0487(14) Uani 1 1 d . . . . .
H9A H 0.4684 1.1280 -0.0055 0.058 Uiso 1 1 calc R U . . .
C10 C 0.6275(6) 1.14943(19) 0.03847(17) 0.0451(13) Uani 1 1 d . . . . .
C11 C 0.6806(5) 1.13984(18) 0.08372(17) 0.0424(12) Uani 1 1 d . . . . .
H11A H 0.7661 1.1587 0.0931 0.051 Uiso 1 1 calc R U . . .
C12 C 0.6107(5) 1.10307(17) 0.11566(14) 0.0355(11) Uani 1 1 d . . . . .
H12A H 0.6479 1.0971 0.1467 0.043 Uiso 1 1 calc R U . . .
C13 C 0.7064(6) 1.1904(2) 0.0044(2) 0.0707(17) Uani 1 1 d . . . . .
H13A H 0.6493 1.1965 -0.0243 0.085 Uiso 1 1 calc R U . . .
H13B H 0.7972 1.1723 -0.0044 0.085 Uiso 1 1 calc R U . . .
H13C H 0.7235 1.2286 0.0199 0.085 Uiso 1 1 calc R U . . .
C14 C 0.6284(4) 0.80572(16) 0.25203(12) 0.0299(10) Uani 1 1 d . . . . .
H14B H 0.7237 0.8228 0.2466 0.036 Uiso 1 1 calc R U . . .
H14A H 0.6235 0.7668 0.2358 0.036 Uiso 1 1 calc R U . . .
C15 C 0.6028(4) 0.79798(16) 0.30468(13) 0.0270(10) Uani 1 1 d . . . . .
C16 C 0.5670(4) 0.84588(17) 0.33296(14) 0.0311(11) Uani 1 1 d . . . . .
H16A H 0.5560 0.8840 0.3191 0.037 Uiso 1 1 calc R U . . .
C17 C 0.5470(5) 0.83848(19) 0.38165(14) 0.0387(11) Uani 1 1 d . . . . .
H17A H 0.5228 0.8715 0.4010 0.046 Uiso 1 1 calc R U . . .
C18 C 0.5624(4) 0.78335(19) 0.40170(15) 0.0389(11) Uani 1 1 d . . . . .
H18A H 0.5479 0.7783 0.4349 0.047 Uiso 1 1 calc R U . . .
C19 C 0.5984(5) 0.73543(18) 0.37416(14) 0.0381(11) Uani 1 1 d . . . . .
H19A H 0.6092 0.6974 0.3882 0.046 Uiso 1 1 calc R U . . .
C20 C 0.6189(4) 0.74267(17) 0.32597(13) 0.0333(10) Uani 1 1 d . . . . .
H20A H 0.6444 0.7095 0.3070 0.040 Uiso 1 1 calc R U . . .
C21 C 0.3849(5) 0.75800(16) 0.12880(13) 0.0330(10) Uani 1 1 d . . . . .
H21B H 0.4525 0.7492 0.1029 0.040 Uiso 1 1 calc R U . . .
H21A H 0.2881 0.7507 0.1166 0.040 Uiso 1 1 calc R U . . .
C22 C 0.4130(5) 0.71648(16) 0.16965(13) 0.0274(10) Uani 1 1 d . . . . .
C23 C 0.3311(5) 0.71846(17) 0.21014(15) 0.0360(11) Uani 1 1 d . . . . .
H23A H 0.2576 0.7471 0.2126 0.043 Uiso 1 1 calc R U . . .
C24 C 0.3542(5) 0.67931(18) 0.24730(15) 0.0440(12) Uani 1 1 d . . . . .
H24A H 0.2958 0.6809 0.2748 0.053 Uiso 1 1 calc R U . . .
C25 C 0.4626(5) 0.63775(18) 0.24452(16) 0.0421(12) Uani 1 1 d . . . . .
H25A H 0.4791 0.6110 0.2700 0.051 Uiso 1 1 calc R U . . .
C26 C 0.5455(5) 0.63576(17) 0.20454(15) 0.0396(12) Uani 1 1 d . . . . .
H26A H 0.6201 0.6076 0.2024 0.048 Uiso 1 1 calc R U . . .
C27 C 0.5212(4) 0.67467(17) 0.16718(15) 0.0341(11) Uani 1 1 d . . . . .
H27A H 0.5790 0.6727 0.1396 0.041 Uiso 1 1 calc R U . . .
C28 C 0.6251(5) 0.87149(16) -0.02530(12) 0.0325(11) Uani 1 1 d . . . . .
H28A H 0.5274 0.8591 -0.0334 0.039 Uiso 1 1 calc R U . . .
H28B H 0.6876 0.8364 -0.0281 0.039 Uiso 1 1 calc R U . . .
C29 C 0.6732(4) 0.91862(18) -0.05954(13) 0.0288(10) Uani 1 1 d . . . . .
C30 C 0.6698(5) 0.97817(19) -0.04807(16) 0.0403(12) Uani 1 1 d . . . . .
H30A H 0.6423 0.9902 -0.0171 0.048 Uiso 1 1 calc R U . . .
C31 C 0.7067(5) 1.0205(2) -0.08182(17) 0.0513(14) Uani 1 1 d . . . . .
H31A H 0.7067 1.0614 -0.0735 0.062 Uiso 1 1 calc R U . . .
C32 C 0.7432(5) 1.0035(2) -0.12720(17) 0.0496(13) Uani 1 1 d . . . . .
H32A H 0.7644 1.0327 -0.1505 0.060 Uiso 1 1 calc R U . . .
C33 C 0.7491(5) 0.9448(2) -0.13889(16) 0.0454(12) Uani 1 1 d . . . . .
H33A H 0.7766 0.9331 -0.1700 0.054 Uiso 1 1 calc R U . . .
C34 C 0.7145(4) 0.90233(19) -0.10500(15) 0.0376(11) Uani 1 1 d . . . . .
H34A H 0.7192 0.8615 -0.1131 0.045 Uiso 1 1 calc R U . . .
C35 C 0.9772(4) 0.80764(15) 0.10076(14) 0.0300(10) Uani 1 1 d . . . . .
H35A H 1.0734 0.7918 0.1086 0.036 Uiso 1 1 calc R U . . .
C36 C 0.9827(5) 0.84095(16) 0.05357(13) 0.0290(10) Uani 1 1 d . . . . .
H36A H 0.8865 0.8563 0.0453 0.035 Uiso 1 1 calc R U . . .
C37 C 1.0877(5) 0.89239(16) 0.05751(13) 0.0289(10) Uani 1 1 d . . . . .
H37A H 1.1836 0.8759 0.0649 0.035 Uiso 1 1 calc R U . . .
C38 C 1.0431(4) 0.93316(16) 0.09808(14) 0.0295(10) Uani 1 1 d . . . . .
H38A H 1.1145 0.9655 0.1021 0.035 Uiso 1 1 calc R U . . .
C39 C 1.0381(5) 0.89506(16) 0.14268(13) 0.0312(10) Uani 1 1 d . . . . .
H39A H 1.1333 0.8768 0.1481 0.037 Uiso 1 1 calc R U . A 1
C41 C 0.8991(4) 0.70505(16) 0.14910(16) 0.0347(10) Uani 1 1 d . . . . .
C42 C 0.9287(5) 0.72961(19) 0.19268(15) 0.0394(12) Uani 1 1 d . . . . .
H42A H 0.9290 0.7715 0.1963 0.047 Uiso 1 1 calc R U . . .
C43 C 0.9582(5) 0.6935(2) 0.23132(17) 0.0509(13) Uani 1 1 d . . . . .
H43A H 0.9788 0.7111 0.2612 0.061 Uiso 1 1 calc R U . . .
C44 C 0.9582(5) 0.6325(2) 0.22710(19) 0.0549(15) Uani 1 1 d . . . . .
C45 C 0.9256(5) 0.60819(19) 0.18346(19) 0.0539(14) Uani 1 1 d . . . . .
H45A H 0.9236 0.5663 0.1803 0.065 Uiso 1 1 calc R U . . .
C46 C 0.8957(5) 0.64303(17) 0.14410(17) 0.0451(12) Uani 1 1 d . . . . .
H46A H 0.8735 0.6254 0.1144 0.054 Uiso 1 1 calc R U . . .
C47 C 0.9898(7) 0.5930(2) 0.2698(2) 0.092(2) Uani 1 1 d . . . . .
H47C H 1.0482 0.5594 0.2597 0.110 Uiso 1 1 calc R U . . .
H47B H 0.9007 0.5784 0.2832 0.110 Uiso 1 1 calc R U . . .
H47A H 1.0409 0.6160 0.2939 0.110 Uiso 1 1 calc R U . . .
C48 C 1.2306(5) 0.9334(2) -0.00430(16) 0.0550(14) Uani 1 1 d . . . . .
H48B H 1.2815 0.8958 -0.0104 0.066 Uiso 1 1 calc R U . . .
H48A H 1.2840 0.9559 0.0200 0.066 Uiso 1 1 calc R U . . .
C49 C 1.2213(5) 0.9690(2) -0.04941(14) 0.0374(11) Uani 1 1 d . . . . .
C50 C 1.3198(5) 1.0120(2) -0.05803(16) 0.0531(14) Uani 1 1 d . . . . .
H50A H 1.3925 1.0192 -0.0354 0.064 Uiso 1 1 calc R U . . .
C51 C 1.3149(5) 1.0455(2) -0.09972(17) 0.0587(15) Uani 1 1 d . . . . .
H51A H 1.3821 1.0761 -0.1050 0.070 Uiso 1 1 calc R U . . .
C52 C 1.2130(5) 1.0340(2) -0.13293(15) 0.0469(13) Uani 1 1 d . . . . .
H52A H 1.2108 1.0558 -0.1618 0.056 Uiso 1 1 calc R U . . .
C53 C 1.1131(5) 0.99049(18) -0.12432(14) 0.0413(11) Uani 1 1 d . . . . .
H53A H 1.0406 0.9830 -0.1470 0.050 Uiso 1 1 calc R U . . .
C54 C 1.1186(5) 0.95767(18) -0.08235(14) 0.0393(11) Uani 1 1 d . . . . .
H54A H 1.0508 0.9274 -0.0767 0.047 Uiso 1 1 calc R U . . .
C55 C 0.8796(5) 0.99851(16) 0.05536(13) 0.0305(10) Uani 1 1 d . . . . .
H55B H 0.7794 1.0115 0.0568 0.037 Uiso 1 1 calc R U . . .
H55A H 0.8931 0.9772 0.0249 0.037 Uiso 1 1 calc R U . . .
C56 C 0.9736(4) 1.05298(16) 0.05548(15) 0.0309(10) Uani 1 1 d . . . . .
C57 C 1.0163(5) 1.07773(18) 0.01274(15) 0.0399(11) Uani 1 1 d . . . . .
H57A H 0.9935 1.0584 -0.0163 0.048 Uiso 1 1 calc R U . . .
C58 C 1.0924(5) 1.13073(19) 0.01184(18) 0.0511(14) Uani 1 1 d . . . . .
H58A H 1.1203 1.1478 -0.0176 0.061 Uiso 1 1 calc R U . . .
C59 C 1.1266(5) 1.15789(19) 0.05401(17) 0.0492(13) Uani 1 1 d . . . . .
H59A H 1.1786 1.1940 0.0536 0.059 Uiso 1 1 calc R U . . .
C60 C 1.0866(5) 1.13356(18) 0.09679(17) 0.0432(12) Uani 1 1 d . . . . .
H60A H 1.1114 1.1526 0.1257 0.052 Uiso 1 1 calc R U . . .
C61 C 1.0092(5) 1.08061(17) 0.09761(15) 0.0370(11) Uani 1 1 d . . . . .
H61A H 0.9813 1.0637 0.1271 0.044 Uiso 1 1 calc R U . . .
C62 C 1.1089(9) 0.8838(3) 0.2497(3) 0.039(3) Uani 0.618(11) 1 d . . P B 1
H62A H 1.1566 0.9217 0.2575 0.047 Uiso 0.618(11) 1 calc R U P B 1
H62B H 1.1691 0.8618 0.2269 0.047 Uiso 0.618(11) 1 calc R U P B 1
C63 C 1.0888(13) 0.8482(5) 0.2937(3) 0.028(2) Uani 0.618(11) 1 d . . P B 1
C64 C 0.9645(14) 0.8471(5) 0.3196(5) 0.035(3) Uani 0.618(11) 1 d . . P B 1
H64A H 0.8866 0.8701 0.3089 0.042 Uiso 0.618(11) 1 calc R U P B 1
C65 C 0.9484(19) 0.8136(8) 0.3607(7) 0.041(4) Uani 0.618(11) 1 d . . P B 1
H65A H 0.8627 0.8142 0.3784 0.049 Uiso 0.618(11) 1 calc R U P B 1
C66 C 1.068(3) 0.7779(10) 0.3754(9) 0.047(6) Uani 0.618(11) 1 d . . P B 1
H66A H 1.0579 0.7518 0.4017 0.056 Uiso 0.618(11) 1 calc R U P B 1
C67 C 1.1900(15) 0.7812(6) 0.3527(5) 0.040(4) Uani 0.618(11) 1 d . . P B 1
H67A H 1.2701 0.7609 0.3650 0.048 Uiso 0.618(11) 1 calc R U P B 1
C68 C 1.2030(11) 0.8143(6) 0.3108(4) 0.033(3) Uani 0.618(11) 1 d . . P B 1
H68A H 1.2898 0.8138 0.2937 0.040 Uiso 0.618(11) 1 calc R U P B 1
N1 N 0.5058(5) 0.96710(15) 0.23302(12) 0.0417(10) Uani 1 1 d . . . . .
N2 N 1.0358(5) 0.80020(14) 0.01471(13) 0.0370(9) Uani 1 1 d . . . . .
O1 O 0.4826(3) 0.93151(10) 0.10408(9) 0.0291(6) Uani 1 1 d . . . . .
O2 O 0.4077(4) 0.98069(13) 0.25889(11) 0.0648(11) Uani 1 1 d . . . . .
O3 O 0.6299(4) 0.98148(14) 0.23925(11) 0.0586(10) Uani 1 1 d . . . . .
O4 O 0.5217(3) 0.84475(11) 0.23343(8) 0.0288(7) Uani 1 1 d . . . . .
O5 O 0.3976(3) 0.81992(10) 0.14169(9) 0.0293(6) Uani 1 1 d . . . . .
O6 O 0.6286(3) 0.89301(11) 0.02192(8) 0.0328(7) Uani 1 1 d . . . . .
O7 O 0.9338(3) 0.84865(11) 0.13671(8) 0.0297(7) Uani 1 1 d . . . . .
O8 O 1.1542(4) 0.77916(12) 0.01990(11) 0.0458(8) Uani 1 1 d . . . . .
O9 O 0.9573(4) 0.79106(14) -0.01919(11) 0.0573(10) Uani 1 1 d . . . . .
O10 O 1.0934(3) 0.92112(11) 0.01251(9) 0.0348(7) Uani 1 1 d . . . . .
O11 O 0.9054(3) 0.95798(10) 0.09375(9) 0.0305(7) Uani 1 1 d . . . . .
C40 C 0.9946(6) 0.92934(18) 0.18652(14) 0.0427(12) Uani 0.382(11) 1 d . . P B 1
H40A H 1.0686 0.9593 0.1932 0.051 Uiso 0.382(11) 1 calc R U P B 1
H40B H 0.9061 0.9510 0.1792 0.051 Uiso 0.382(11) 1 calc R U P B 1
C401 C 0.9946(6) 0.92934(18) 0.18652(14) 0.0427(12) Uani 0.618(11) 1 d . . P B 2
H401 H 1.0469 0.9672 0.1895 0.051 Uiso 0.618(11) 1 calc R U P B 2
H402 H 0.8914 0.9370 0.1873 0.051 Uiso 0.618(11) 1 calc R U P B 2
O12 O 0.9721(7) 0.8952(2) 0.22899(17) 0.0299(17) Uani 0.618(11) 1 d . . P B 1
O13 O 1.0388(13) 0.8853(5) 0.2236(4) 0.040(3) Uiso 0.382(11) 1 d . . P B 2
S1 S 0.38913(12) 1.03041(4) 0.14261(4) 0.0342(3) Uani 1 1 d . . . . .
S2 S 0.85172(12) 0.74736(4) 0.09772(4) 0.0330(3) Uani 1 1 d . . . . .
C70 C 1.0194(15) 0.9111(5) 0.2677(4) 0.036(4) Uiso 0.382(11) 1 d . . P B 2
H70B H 0.9215 0.9265 0.2706 0.043 Uiso 0.382(11) 1 calc R U P B 2
H70A H 1.0861 0.9446 0.2719 0.043 Uiso 0.382(11) 1 calc R U P B 2
C71 C 1.047(3) 0.8623(7) 0.3065(7) 0.032(5) Uiso 0.382(11) 1 d . . P B 2
C72 C 0.944(2) 0.8510(10) 0.3364(7) 0.037(6) Uiso 0.382(11) 1 d . . P B 2
H72A H 0.8552 0.8706 0.3340 0.044 Uiso 0.382(11) 1 calc R U P B 2
C73 C 0.969(4) 0.8097(16) 0.3714(11) 0.042(9) Uiso 0.382(11) 1 d . . P B 2
H73A H 0.8938 0.7996 0.3922 0.050 Uiso 0.382(11) 1 calc R U P B 2
C74 C 1.090(5) 0.7842(16) 0.3772(16) 0.043(10) Uiso 0.382(11) 1 d . . P B 2
H74A H 1.1081 0.7612 0.4048 0.051 Uiso 0.382(11) 1 calc R U P B 2
C75 C 1.199(3) 0.7912(13) 0.3400(10) 0.034(7) Uiso 0.382(11) 1 d . . P B 2
H75A H 1.2827 0.7679 0.3394 0.041 Uiso 0.382(11) 1 calc R U P B 2
C76 C 1.171(3) 0.8337(8) 0.3066(9) 0.034(6) Uiso 0.382(11) 1 d . . P B 2
H76A H 1.2405 0.8429 0.2832 0.041 Uiso 0.382(11) 1 calc R U P B 2

loop_
_atom_site_aniso_label
_atom_site_aniso_U_11
_atom_site_aniso_U_22
_atom_site_aniso_U_33
_atom_site_aniso_U_23
_atom_site_aniso_U_13
_atom_site_aniso_U_12
C1 0.035(3) 0.023(2) 0.028(2) 0.0027(19) 0.001(2) 0.0034(19)
C2 0.042(3) 0.026(2) 0.025(2) -0.0072(18) 0.003(2) -0.004(2)
C3 0.028(3) 0.027(2) 0.024(2) 0.0021(18) 0.0002(19) -0.0006(19)
C4 0.026(3) 0.024(2) 0.029(2) -0.0019(19) -0.006(2) 0.0001(18)
C5 0.030(3) 0.024(2) 0.025(2) -0.0037(17) -0.004(2) 0.0038(18)
C6 0.032(3) 0.026(2) 0.029(2) -0.0023(19) 0.000(2) 0.0013(19)
C7 0.039(3) 0.019(2) 0.034(2) -0.0051(19) 0.004(2) 0.004(2)
C8 0.047(3) 0.034(2) 0.034(2) -0.001(2) -0.004(2) -0.003(2)
C9 0.062(4) 0.049(3) 0.036(3) 0.009(2) -0.005(3) -0.001(3)
C10 0.050(4) 0.033(3) 0.053(3) 0.013(2) 0.011(3) 0.008(3)
C11 0.033(3) 0.026(2) 0.068(3) -0.004(2) 0.001(3) 0.006(2)
C12 0.041(3) 0.026(2) 0.040(2) 0.005(2) 0.005(2) 0.006(2)
C13 0.070(4) 0.055(3) 0.087(4) 0.025(3) 0.029(3) 0.007(3)
C14 0.030(3) 0.028(2) 0.032(2) -0.0006(18) 0.000(2) -0.001(2)
C15 0.023(2) 0.028(2) 0.031(2) 0.0005(19) -0.002(2) -0.005(2)
C16 0.029(3) 0.029(2) 0.036(2) 0.001(2) -0.004(2) -0.005(2)
C17 0.044(3) 0.044(3) 0.028(2) -0.005(2) 0.000(2) -0.001(2)
C18 0.038(3) 0.054(3) 0.025(2) 0.009(2) -0.005(2) -0.011(2)
C19 0.038(3) 0.038(3) 0.038(2) 0.012(2) -0.007(2) -0.008(2)
C20 0.040(3) 0.028(2) 0.032(2) -0.0016(19) -0.007(2) -0.003(2)
C21 0.036(3) 0.028(2) 0.034(2) -0.0071(18) -0.003(2) -0.008(2)
C22 0.026(3) 0.023(2) 0.033(2) -0.0048(18) -0.001(2) -0.0034(19)
C23 0.037(3) 0.026(2) 0.045(3) -0.006(2) 0.009(2) -0.002(2)
C24 0.055(3) 0.037(3) 0.040(3) 0.002(2) 0.015(3) -0.007(3)
C25 0.057(4) 0.028(2) 0.041(3) 0.000(2) 0.001(3) -0.008(2)
C26 0.049(3) 0.025(2) 0.045(3) -0.002(2) 0.000(2) 0.004(2)
C27 0.029(3) 0.032(2) 0.042(3) -0.005(2) 0.002(2) -0.002(2)
C28 0.040(3) 0.033(2) 0.024(2) -0.0060(18) -0.003(2) 0.007(2)
C29 0.027(3) 0.035(2) 0.025(2) 0.0025(19) -0.0026(19) 0.001(2)
C30 0.047(3) 0.033(3) 0.040(3) 0.000(2) -0.003(2) 0.005(2)
C31 0.067(4) 0.037(3) 0.050(3) 0.009(2) -0.005(3) 0.006(3)
C32 0.055(3) 0.047(3) 0.047(3) 0.018(2) 0.001(3) -0.009(3)
C33 0.042(3) 0.064(3) 0.030(3) 0.003(3) 0.006(2) -0.006(3)
C34 0.034(3) 0.039(3) 0.040(3) -0.001(2) 0.002(2) -0.001(2)
C35 0.030(3) 0.026(2) 0.035(2) -0.0003(19) -0.003(2) 0.0003(19)
C36 0.029(3) 0.027(2) 0.030(2) -0.0039(19) 0.001(2) 0.003(2)
C37 0.030(3) 0.030(2) 0.026(2) 0.0057(18) -0.003(2) 0.006(2)
C38 0.029(3) 0.025(2) 0.034(2) 0.002(2) -0.010(2) 0.0007(19)
C39 0.037(3) 0.028(2) 0.029(2) -0.002(2) -0.008(2) -0.005(2)
C41 0.030(3) 0.029(2) 0.046(3) 0.007(2) 0.010(2) 0.001(2)
C42 0.040(3) 0.035(2) 0.043(3) 0.009(2) -0.001(2) 0.001(2)
C43 0.052(3) 0.054(3) 0.047(3) 0.017(2) -0.003(3) -0.006(3)
C44 0.052(4) 0.050(3) 0.063(4) 0.028(3) 0.008(3) 0.003(3)
C45 0.060(4) 0.025(2) 0.076(4) 0.021(3) 0.020(3) 0.002(2)
C46 0.046(3) 0.029(2) 0.060(3) 0.003(2) 0.022(3) 0.001(2)
C47 0.102(5) 0.079(4) 0.095(5) 0.057(4) 0.012(4) 0.006(4)
C48 0.039(3) 0.079(4) 0.047(3) 0.021(3) 0.000(3) -0.013(3)
C49 0.028(3) 0.053(3) 0.031(2) 0.004(2) 0.000(2) -0.004(2)
C50 0.040(3) 0.082(4) 0.037(3) 0.003(3) -0.003(2) -0.024(3)
C51 0.062(4) 0.075(4) 0.039(3) 0.010(3) -0.003(3) -0.034(3)
C52 0.051(3) 0.058(3) 0.032(3) 0.010(2) 0.003(2) -0.009(3)
C53 0.040(3) 0.052(3) 0.031(2) 0.003(2) -0.003(2) -0.012(3)
C54 0.037(3) 0.040(3) 0.041(3) 0.006(2) 0.001(2) -0.013(2)
C55 0.032(3) 0.029(2) 0.030(2) 0.0002(19) -0.007(2) 0.006(2)
C56 0.031(3) 0.021(2) 0.040(3) 0.0041(19) -0.003(2) 0.007(2)
C57 0.046(3) 0.034(2) 0.040(3) 0.007(2) -0.014(2) -0.001(2)
C58 0.054(4) 0.044(3) 0.055(3) 0.019(2) -0.015(3) -0.006(3)
C59 0.043(3) 0.035(3) 0.069(3) 0.015(3) -0.021(3) -0.008(3)
C60 0.044(3) 0.034(2) 0.051(3) -0.004(2) -0.011(3) 0.005(2)
C61 0.040(3) 0.034(2) 0.037(2) -0.003(2) -0.008(2) 0.006(2)
C62 0.029(5) 0.052(5) 0.035(4) 0.004(4) -0.012(4) -0.008(4)
C63 0.025(6) 0.044(5) 0.015(4) -0.002(4) 0.001(4) -0.015(5)
C64 0.030(7) 0.038(5) 0.036(7) -0.001(6) -0.002(6) 0.002(5)
C65 0.024(7) 0.063(10) 0.036(8) -0.015(7) 0.001(7) -0.015(6)
C66 0.062(13) 0.040(8) 0.039(7) 0.020(5) -0.016(7) -0.032(8)
C67 0.044(8) 0.040(7) 0.038(9) 0.012(6) -0.005(6) 0.003(5)
C68 0.024(6) 0.046(7) 0.030(6) 0.002(6) -0.002(4) 0.000(5)
N1 0.071(3) 0.025(2) 0.029(2) 0.0023(17) 0.000(2) 0.001(2)
N2 0.045(3) 0.029(2) 0.038(2) -0.0009(18) 0.005(2) 0.0024(19)
O1 0.0360(18) 0.0245(14) 0.0268(15) -0.0032(12) -0.0006(14) 0.0037(13)
O2 0.108(3) 0.045(2) 0.0420(19) -0.0079(16) 0.029(2) -0.004(2)
O3 0.081(3) 0.0422(19) 0.053(2) -0.0108(16) -0.017(2) -0.006(2)
O4 0.0351(18) 0.0281(14) 0.0231(14) 0.0080(12) -0.0005(13) 0.0035(14)
O5 0.0317(18) 0.0204(13) 0.0357(15) -0.0021(12) -0.0046(15) 0.0034(13)
O6 0.044(2) 0.0314(14) 0.0229(14) -0.0010(12) 0.0005(14) -0.0033(15)
O7 0.0378(19) 0.0242(14) 0.0273(15) -0.0015(12) -0.0017(14) -0.0011(13)
O8 0.046(2) 0.0325(17) 0.058(2) -0.0052(15) 0.0128(18) 0.0074(16)
O9 0.068(3) 0.066(2) 0.0384(18) -0.0218(17) -0.010(2) 0.010(2)
O10 0.0299(18) 0.0397(16) 0.0349(16) 0.0122(13) 0.0007(15) 0.0062(15)
O11 0.0324(18) 0.0259(14) 0.0332(15) 0.0033(12) -0.0046(15) 0.0008(13)
C40 0.069(4) 0.031(2) 0.028(2) 0.004(2) -0.009(2) -0.011(3)
C401 0.069(4) 0.031(2) 0.028(2) 0.004(2) -0.009(2) -0.011(3)
O12 0.025(4) 0.042(3) 0.022(3) -0.003(2) -0.002(3) 0.000(3)
S1 0.0406(7) 0.0251(5) 0.0369(6) 0.0007(5) 0.0063(6) 0.0034(5)
S2 0.0350(7) 0.0260(5) 0.0379(6) -0.0033(5) -0.0024(6) -0.0007(5)

loop_
_atom_type_symbol
_atom_type_description
_atom_type_scat_dispersion_real
_atom_type_scat_dispersion_imag
_atom_type_scat_source
C C 0.0033 0.0016 'International Tables Vol C Tables 4.2.6.8 and 6.1.1.4'
H H 0.0000 0.0000 'International Tables Vol C Tables 4.2.6.8 and 6.1.1.4'
N N 0.0061 0.0033 'International Tables Vol C Tables 4.2.6.8 and 6.1.1.4'
O O 0.0106 0.0060 'International Tables Vol C Tables 4.2.6.8 and 6.1.1.4'
S S 0.1246 0.1234 'International Tables Vol C Tables 4.2.6.8 and 6.1.1.4'

loop_
_geom_angle_atom_site_label_1
_geom_angle_atom_site_label_2
_geom_angle_atom_site_label_3
_geom_angle
O1 C1 C2 109.0(3)
O1 C1 S1 108.2(3)
C2 C1 S1 108.5(3)
N1 C2 C3 107.8(3)
N1 C2 C1 108.7(3)
C3 C2 C1 110.0(3)
O4 C3 C2 105.6(3)
O4 C3 C4 115.3(3)
C2 C3 C4 109.4(3)
O5 C4 C3 109.9(3)
O5 C4 C5 110.7(3)
C3 C4 C5 107.4(3)
O1 C5 C6 106.3(3)
O1 C5 C4 109.2(3)
C6 C5 C4 114.9(3)
O6 C6 C5 107.2(3)
C8 C7 C12 119.6(4)
C8 C7 S1 119.7(3)
C12 C7 S1 120.7(3)
C7 C8 C9 119.6(4)
C10 C9 C8 121.5(4)
C9 C10 C11 118.8(4)
C9 C10 C13 121.5(5)
C11 C10 C13 119.7(5)
C10 C11 C12 121.1(4)
C11 C12 C7 119.5(4)
O4 C14 C15 108.4(3)
C16 C15 C20 118.6(3)
C16 C15 C14 120.8(3)
C20 C15 C14 120.5(3)
C15 C16 C17 120.3(4)
C18 C17 C16 119.9(4)
C19 C18 C17 120.5(4)
C18 C19 C20 119.8(4)
C19 C20 C15 120.9(4)
O5 C21 C22 113.2(3)
C23 C22 C27 118.4(4)
C23 C22 C21 120.8(4)
C27 C22 C21 120.8(4)
C22 C23 C24 121.0(4)
C23 C24 C25 120.2(4)
C26 C25 C24 119.2(4)
C25 C26 C27 120.4(4)
C26 C27 C22 120.8(4)
O6 C28 C29 110.6(3)
C30 C29 C34 118.6(4)
C30 C29 C28 122.0(4)
C34 C29 C28 119.2(4)
C29 C30 C31 120.2(4)
C32 C31 C30 120.2(4)
C33 C32 C31 120.3(4)
C32 C33 C34 119.6(4)
C29 C34 C33 121.0(4)
O7 C35 C36 107.8(3)
O7 C35 S2 109.4(3)
C36 C35 S2 110.6(3)
N2 C36 C35 109.9(3)
N2 C36 C37 107.4(3)
C35 C36 C37 109.4(3)
O10 C37 C38 113.7(3)
O10 C37 C36 107.8(3)
C38 C37 C36 109.4(3)
O11 C38 C39 105.4(3)
O11 C38 C37 115.2(3)
C39 C38 C37 106.6(3)
O7 C39 C40 106.2(3)
O7 C39 C38 109.5(3)
C40 C39 C38 113.1(3)
C42 C41 C46 119.7(4)
C42 C41 S2 123.8(3)
C46 C41 S2 116.4(3)
C41 C42 C43 120.3(4)
C44 C43 C42 121.2(5)
C45 C44 C43 118.2(4)
C45 C44 C47 120.9(5)
C43 C44 C47 120.9(5)
C44 C45 C46 122.1(4)
C45 C46 C41 118.6(5)
O10 C48 C49 109.6(4)
C54 C49 C50 119.7(4)
C54 C49 C48 121.0(4)
C50 C49 C48 119.3(4)
C49 C50 C51 120.7(4)
C52 C51 C50 119.8(4)
C51 C52 C53 119.6(4)
C52 C53 C54 120.0(4)
C49 C54 C53 120.2(4)
O11 C55 C56 114.5(3)
C61 C56 C57 119.5(4)
C61 C56 C55 120.7(4)
C57 C56 C55 119.7(4)
C56 C57 C58 120.7(4)
C59 C58 C57 119.2(4)
C58 C59 C60 120.9(4)
C59 C60 C61 119.9(4)
C56 C61 C60 119.8(4)
O12 C62 C63 108.6(7)
C64 C63 C68 117.3(8)
C64 C63 C62 123.9(11)
C68 C63 C62 118.7(10)
C63 C64 C65 122.9(12)
C64 C65 C66 117.1(16)
C67 C66 C65 120.7(17)
C66 C67 C68 120.9(14)
C67 C68 C63 120.7(9)
O2 N1 O3 125.0(4)
O2 N1 C2 117.1(4)
O3 N1 C2 117.8(4)
O8 N2 O9 125.5(4)
O8 N2 C36 116.9(4)
O9 N2 C36 117.7(4)
C1 O1 C5 110.5(3)
C3 O4 C14 114.3(3)
C4 O5 C21 113.2(3)
C28 O6 C6 112.7(3)
C35 O7 C39 110.8(3)
C48 O10 C37 115.0(3)
C38 O11 C55 118.1(3)
O12 C40 C39 116.4(4)
C40 O12 C62 107.5(5)
C7 S1 C1 99.05(18)
C41 S2 C35 101.50(19)
O13 C70 C71 107.8(10)
C72 C71 C76 124(2)
C72 C71 C70 117(2)
C76 C71 C70 119(2)
C71 C72 C73 118(3)
C74 C73 C72 123(4)
C73 C74 C75 119(4)
C76 C75 C74 115(3)
C71 C76 C75 120(2)

loop_
_geom_bond_atom_site_label_1
_geom_bond_atom_site_label_2
_geom_bond_distance
C1 O1 1.424(4)
C1 C2 1.532(5)
C1 S1 1.814(4)
C2 N1 1.510(5)
C2 C3 1.524(5)
C3 O4 1.420(4)
C3 C4 1.531(5)
C4 O5 1.423(4)
C4 C5 1.533(5)
C5 O1 1.457(4)
C5 C6 1.506(5)
C6 O6 1.430(4)
C7 C8 1.375(5)
C7 C12 1.396(6)
C7 S1 1.776(4)
C8 C9 1.401(6)
C9 C10 1.361(6)
C10 C11 1.385(6)
C10 C13 1.526(6)
C11 C12 1.389(6)
C14 O4 1.436(4)
C14 C15 1.511(5)
C15 C16 1.383(5)
C15 C20 1.392(5)
C16 C17 1.393(5)
C17 C18 1.373(5)
C18 C19 1.372(5)
C19 C20 1.379(5)
C21 O5 1.448(4)
C21 C22 1.506(5)
C22 C23 1.378(5)
C22 C27 1.391(5)
C23 C24 1.386(5)
C24 C25 1.390(6)
C25 C26 1.371(6)
C26 C27 1.388(5)
C28 O6 1.415(4)
C28 C29 1.505(5)
C29 C30 1.382(5)
C29 C34 1.386(5)
C30 C31 1.391(6)
C31 C32 1.377(6)
C32 C33 1.364(6)
C33 C34 1.391(6)
C35 O7 1.430(4)
C35 C36 1.526(5)
C35 S2 1.805(4)
C36 N2 1.513(5)
C36 C37 1.529(5)
C37 O10 1.423(4)
C37 C38 1.525(5)
C38 O11 1.420(4)
C38 C39 1.521(5)
C39 O7 1.447(4)
C39 C40 1.512(6)
C41 C42 1.374(6)
C41 C46 1.406(5)
C41 S2 1.789(4)
C42 C43 1.386(6)
C43 C44 1.382(6)
C44 C45 1.379(7)
C44 C47 1.523(6)
C45 C46 1.387(6)
C48 O10 1.406(5)
C48 C49 1.504(6)
C49 C54 1.365(6)
C49 C50 1.365(6)
C50 C51 1.395(6)
C51 C52 1.365(6)
C52 C53 1.382(6)
C53 C54 1.395(5)
C55 O11 1.436(4)
C55 C56 1.516(5)
C56 C61 1.381(5)
C56 C57 1.385(5)
C57 C58 1.395(6)
C58 C59 1.374(6)
C59 C60 1.375(6)
C60 C61 1.400(5)
C62 O12 1.440(12)
C62 C63 1.486(10)
C63 C64 1.382(15)
C63 C68 1.407(16)
C64 C65 1.39(2)
C65 C66 1.44(4)
C66 C67 1.32(3)
C67 C68 1.400(18)
N1 O2 1.217(4)
N1 O3 1.228(5)
N2 O8 1.223(4)
N2 O9 1.225(4)
C40 O12 1.437(6)
O13 C70 1.383(19)
C70 C71 1.57(2)
C71 C72 1.31(3)
C71 C76 1.34(3)
C72 C73 1.37(4)
C73 C74 1.29(6)
C74 C75 1.48(5)
C75 C76 1.37(3)

loop_
_geom_torsion_atom_site_label_1
_geom_torsion_atom_site_label_2
_geom_torsion_atom_site_label_3
_geom_torsion_atom_site_label_4
_geom_torsion
O1 C1 C2 N1 176.5(3)
S1 C1 C2 N1 -65.9(4)
O1 C1 C2 C3 58.8(4)
S1 C1 C2 C3 176.3(3)
N1 C2 C3 O4 61.0(4)
C1 C2 C3 O4 179.4(3)
N1 C2 C3 C4 -174.4(3)
C1 C2 C3 C4 -56.0(4)
O4 C3 C4 O5 55.0(4)
C2 C3 C4 O5 -63.8(4)
O4 C3 C4 C5 175.5(3)
C2 C3 C4 C5 56.7(4)
O5 C4 C5 O1 58.9(4)
C3 C4 C5 O1 -61.2(4)
O5 C4 C5 C6 -60.4(4)
C3 C4 C5 C6 179.5(4)
O1 C5 C6 O6 70.2(4)
C4 C5 C6 O6 -168.9(3)
C12 C7 C8 C9 -0.6(6)
S1 C7 C8 C9 176.6(3)
C7 C8 C9 C10 0.6(7)
C8 C9 C10 C11 0.0(7)
C8 C9 C10 C13 179.8(4)
C9 C10 C11 C12 -0.5(6)
C13 C10 C11 C12 179.7(4)
C10 C11 C12 C7 0.4(6)
C8 C7 C12 C11 0.1(6)
S1 C7 C12 C11 -177.1(3)
O4 C14 C15 C16 -42.3(5)
O4 C14 C15 C20 139.6(4)
C20 C15 C16 C17 -0.3(6)
C14 C15 C16 C17 -178.4(4)
C15 C16 C17 C18 -0.3(7)
C16 C17 C18 C19 0.5(7)
C17 C18 C19 C20 -0.2(7)
C18 C19 C20 C15 -0.4(7)
C16 C15 C20 C19 0.6(6)
C14 C15 C20 C19 178.8(4)
O5 C21 C22 C23 60.1(5)
O5 C21 C22 C27 -120.7(4)
C27 C22 C23 C24 -0.9(6)
C21 C22 C23 C24 178.3(4)
C22 C23 C24 C25 1.0(7)
C23 C24 C25 C26 -0.4(7)
C24 C25 C26 C27 -0.2(6)
C25 C26 C27 C22 0.3(6)
C23 C22 C27 C26 0.2(6)
C21 C22 C27 C26 -178.9(4)
O6 C28 C29 C30 -21.4(6)
O6 C28 C29 C34 162.4(4)
C34 C29 C30 C31 0.3(6)
C28 C29 C30 C31 -175.9(4)
C29 C30 C31 C32 1.7(7)
C30 C31 C32 C33 -2.7(8)
C31 C32 C33 C34 1.6(8)
C30 C29 C34 C33 -1.4(6)
C28 C29 C34 C33 174.9(4)
C32 C33 C34 C29 0.4(7)
O7 C35 C36 N2 177.0(3)
S2 C35 C36 N2 -63.4(4)
O7 C35 C36 C37 59.3(4)
S2 C35 C36 C37 178.9(3)
N2 C36 C37 O10 58.9(4)
C35 C36 C37 O10 178.1(3)
N2 C36 C37 C38 -177.0(3)
C35 C36 C37 C38 -57.8(4)
O10 C37 C38 O11 61.7(4)
C36 C37 C38 O11 -58.8(4)
O10 C37 C38 C39 178.2(3)
C36 C37 C38 C39 57.7(4)
O11 C38 C39 O7 61.3(4)
C37 C38 C39 O7 -61.6(4)
O11 C38 C39 C40 -56.9(4)
C37 C38 C39 C40 -179.8(4)
C46 C41 C42 C43 1.4(7)
S2 C41 C42 C43 177.0(3)
C41 C42 C43 C44 -0.2(7)
C42 C43 C44 C45 -1.1(8)
C42 C43 C44 C47 -179.6(5)
C43 C44 C45 C46 1.2(8)
C47 C44 C45 C46 179.7(5)
C44 C45 C46 C41 0.0(7)
C42 C41 C46 C45 -1.3(7)
S2 C41 C46 C45 -177.2(4)
O10 C48 C49 C54 -38.2(6)
O10 C48 C49 C50 143.7(4)
C54 C49 C50 C51 1.4(8)
C48 C49 C50 C51 179.5(5)
C49 C50 C51 C52 -1.9(8)
C50 C51 C52 C53 1.9(8)
C51 C52 C53 C54 -1.4(7)
C50 C49 C54 C53 -0.9(7)
C48 C49 C54 C53 -179.0(4)
C52 C53 C54 C49 0.9(7)
O11 C55 C56 C61 -38.6(5)
O11 C55 C56 C57 145.9(4)
C61 C56 C57 C58 -1.2(6)
C55 C56 C57 C58 174.4(4)
C56 C57 C58 C59 0.9(7)
C57 C58 C59 C60 -0.1(7)
C58 C59 C60 C61 -0.4(7)
C57 C56 C61 C60 0.7(6)
C55 C56 C61 C60 -174.8(4)
C59 C60 C61 C56 0.1(6)
O12 C62 C63 C64 -23.3(12)
O12 C62 C63 C68 157.8(7)
C68 C63 C64 C65 -0.8(15)
C62 C63 C64 C65 -179.8(11)
C63 C64 C65 C66 -1(2)
C64 C65 C66 C67 6(3)
C65 C66 C67 C68 -7(3)
C66 C67 C68 C63 5(2)
C64 C63 C68 C67 -0.5(14)
C62 C63 C68 C67 178.5(11)
C3 C2 N1 O2 -124.4(4)
C1 C2 N1 O2 116.5(4)
C3 C2 N1 O3 56.6(5)
C1 C2 N1 O3 -62.5(5)
C35 C36 N2 O8 -60.1(5)
C37 C36 N2 O8 58.8(4)
C35 C36 N2 O9 119.9(4)
C37 C36 N2 O9 -121.1(4)
C2 C1 O1 C5 -63.9(4)
S1 C1 O1 C5 178.3(2)
C6 C5 O1 C1 -169.1(3)
C4 C5 O1 C1 66.3(4)
C2 C3 O4 C14 -155.8(3)
C4 C3 O4 C14 83.4(4)
C15 C14 O4 C3 155.9(3)
C3 C4 O5 C21 -133.0(3)
C5 C4 O5 C21 108.5(3)
C22 C21 O5 C4 77.6(4)
C29 C28 O6 C6 171.4(3)
C5 C6 O6 C28 178.9(3)
C36 C35 O7 C39 -64.2(4)
S2 C35 O7 C39 175.4(2)
C40 C39 O7 C35 -170.6(3)
C38 C39 O7 C35 66.9(4)
C49 C48 O10 C37 -174.3(3)
C38 C37 O10 C48 105.2(4)
C36 C37 O10 C48 -133.3(4)
C39 C38 O11 C55 177.5(3)
C37 C38 O11 C55 -65.4(4)
C56 C55 O11 C38 -59.1(4)
O7 C39 C40 O12 53.1(5)
C38 C39 C40 O12 173.3(4)
C39 C40 O12 C62 80.7(6)
C63 C62 O12 C40 -179.7(6)
C8 C7 S1 C1 110.1(3)
C12 C7 S1 C1 -72.7(3)
O1 C1 S1 C7 -79.4(3)
C2 C1 S1 C7 162.5(3)
C42 C41 S2 C35 43.5(4)
C46 C41 S2 C35 -140.8(3)
O7 C35 S2 C41 -76.2(3)
C36 C35 S2 C41 165.2(3)
O13 C70 C71 C72 -122.3(16)
O13 C70 C71 C76 56(2)
C76 C71 C72 C73 4(3)
C70 C71 C72 C73 -177.9(19)
C71 C72 C73 C74 3(4)
C72 C73 C74 C75 -11(5)
C73 C74 C75 C76 12(4)
C72 C71 C76 C75 -2(3)
C70 C71 C76 C75 180(2)
C74 C75 C76 C71 -5(4)
